data_7112216
loop_
_publ_author_name
'Shaohua Xiang'
'Jingxi He'
'Jimei Ma'
'Xue-Wei Liu'

_publ_section_title
;
 One-pot synthesis of beta-N-glycosyl imidazole analogues via a
 palladium-catalysed decarboxylative allylation
;
_journal_name_full Chem.Commun.
_journal_page_first 4222
_journal_paper_doi 10.1039/C3CC48041K
_journal_volume 50
_journal_year 2014
_chemical_absolute_configuration unk
_chemical_formula_moiety 'C17 H18 N2 O4'
_chemical_formula_sum 'C17 H18 N2 O4'
_chemical_formula_weight 314.33
_chemical_name_systematic
; 
 ? 
;
_space_group_IT_number 1
_symmetry_cell_setting triclinic
_symmetry_space_group_name_Hall 'P 1'
_symmetry_space_group_name_H-M 'P 1'
_atom_sites_solution_hydrogens geom
_atom_sites_solution_primary direct
_atom_sites_solution_secondary difmap
_audit_creation_method SHELXL-97
_cell_angle_alpha 103.804(3)
_cell_angle_beta 93.978(3)
_cell_angle_gamma 95.999(5)
_cell_formula_units_Z 2
_cell_length_a 7.1797(6)
_cell_length_b 9.6308(10)
_cell_length_c 11.5304(12)
_cell_measurement_reflns_used 2565
_cell_measurement_temperature 103(2)
_cell_measurement_theta_max 27.58
_cell_measurement_theta_min 3.19
_cell_volume 766.34(13)
_computing_cell_refinement 'Bruker SAINT'
_computing_data_collection 'Bruker APEX2'
_computing_data_reduction 'Bruker SAINT'
_computing_molecular_graphics 'Bruker SHELXTL'
_computing_publication_material 'Bruker SHELXTL'
_computing_structure_refinement 'SHELXL-97 (Sheldrick, 2008)'
_computing_structure_solution 'SHELXS-97 (Sheldrick, 2008)'
_diffrn_ambient_temperature 103(2)
_diffrn_measured_fraction_theta_full 0.998
_diffrn_measured_fraction_theta_max 0.986
_diffrn_measurement_device_type 'Bruker APEX-II CCD'
_diffrn_measurement_method '\f and \w scans'
_diffrn_radiation_monochromator graphite
_diffrn_radiation_source 'fine-focus sealed tube'
_diffrn_radiation_type MoK\a
_diffrn_radiation_wavelength 0.71073
_diffrn_reflns_av_R_equivalents 0.0307
_diffrn_reflns_av_sigmaI/netI 0.0507
_diffrn_reflns_limit_h_max 9
_diffrn_reflns_limit_h_min -9
_diffrn_reflns_limit_k_max 13
_diffrn_reflns_limit_k_min -13
_diffrn_reflns_limit_l_max 15
_diffrn_reflns_limit_l_min -15
_diffrn_reflns_number 9961
_diffrn_reflns_theta_full 25.00
_diffrn_reflns_theta_max 29.54
_diffrn_reflns_theta_min 1.83
_exptl_absorpt_coefficient_mu 0.098
_exptl_absorpt_correction_T_max 0.9903
_exptl_absorpt_correction_T_min 0.9618
_exptl_absorpt_correction_type multi-scan
_exptl_absorpt_process_details sadabs
_exptl_crystal_colour colourless
_exptl_crystal_density_diffrn 1.362
_exptl_crystal_density_method 'not measured'
_exptl_crystal_description block
_exptl_crystal_F_000 332
_exptl_crystal_size_max 0.40
_exptl_crystal_size_mid 0.20
_exptl_crystal_size_min 0.10
_refine_diff_density_max 0.308
_refine_diff_density_min -0.377
_refine_diff_density_rms 0.084
_refine_ls_extinction_method none
_refine_ls_goodness_of_fit_ref 1.060
_refine_ls_hydrogen_treatment constr
_refine_ls_matrix_type full
_refine_ls_number_parameters 417
_refine_ls_number_reflns 4224
_refine_ls_number_restraints 3
_refine_ls_restrained_S_all 1.060
_refine_ls_R_factor_all 0.0552
_refine_ls_R_factor_gt 0.0434
_refine_ls_shift/su_max 0.000
_refine_ls_shift/su_mean 0.000
_refine_ls_structure_factor_coef Fsqd
_refine_ls_weighting_details 'calc w=1/[\s^2^(Fo^2^)+(0.0716P)^2^+0.0000P] where P=(Fo^2^+2Fc^2^)/3'
_refine_ls_weighting_scheme calc
_refine_ls_wR_factor_gt 0.1017
_refine_ls_wR_factor_ref 0.1221
_reflns_number_gt 3606
_reflns_number_total 4224
_reflns_threshold_expression >2sigma(I)
_cod_data_source_file c3cc48041k2.cif
_cod_data_source_block liu70s
_cod_original_sg_symbol_H-M P1
_cod_database_code 7112216

loop_
_symmetry_equiv_pos_as_xyz
'x, y, z'

loop_
_atom_site_label
_atom_site_type_symbol
_atom_site_fract_x
_atom_site_fract_y
_atom_site_fract_z
_atom_site_U_iso_or_equiv
_atom_site_adp_type
_atom_site_occupancy
_atom_site_symmetry_multiplicity
_atom_site_calc_flag
_atom_site_refinement_flags
C1 C 1.0690(4) 0.5989(3) 1.1001(3) 0.0185(6) Uani 1 1 d .
H1 H 1.0801 0.5376 1.0237 0.022 Uiso 1 1 calc R
C2 C 1.1323(4) 0.7290(3) 1.2796(3) 0.0211(6) Uani 1 1 d .
H2 H 1.1998 0.7770 1.3547 0.025 Uiso 1 1 calc R
C3 C 0.9460(4) 0.7338(3) 1.2503(3) 0.0172(5) Uani 1 1 d .
H3 H 0.8613 0.7843 1.2991 0.021 Uiso 1 1 calc R
C4 C 0.7243(4) 0.6177(3) 1.0649(2) 0.0149(5) Uani 1 1 d .
H4 H 0.6461 0.6956 1.0970 0.018 Uiso 1 1 calc R
C5 C 0.7449(4) 0.6118(3) 0.9351(2) 0.0150(5) Uani 1 1 d .
H5 H 0.8175 0.6898 0.9155 0.018 Uiso 1 1 calc R
C6 C 0.6658(4) 0.5019(3) 0.8467(3) 0.0158(5) Uani 1 1 d .
H6 H 0.6806 0.5021 0.7655 0.019 Uiso 1 1 calc R
C7 C 0.5532(3) 0.3778(3) 0.8763(2) 0.0136(5) Uani 1 1 d .
H7 H 0.6339 0.2999 0.8790 0.016 Uiso 1 1 calc R
C8 C 0.4809(3) 0.4300(3) 0.9979(2) 0.0136(5) Uani 1 1 d .
H8 H 0.4009 0.5082 0.9947 0.016 Uiso 1 1 calc R
C9 C 0.3651(4) 0.3063(3) 1.0286(2) 0.0167(6) Uani 1 1 d .
H9A H 0.4433 0.2290 1.0343 0.020 Uiso 1 1 calc R
H9B H 0.3132 0.3393 1.1064 0.020 Uiso 1 1 calc R
C10 C 0.2846(4) 0.2068(3) 0.8205(2) 0.0147(5) Uani 1 1 d .
H10 H 0.3649 0.1288 0.8239 0.018 Uiso 1 1 calc R
C11 C 0.1234(3) 0.1493(3) 0.7241(2) 0.0142(5) Uani 1 1 d .
C12 C 0.1236(4) 0.0149(3) 0.6452(2) 0.0179(6) Uani 1 1 d .
H12 H 0.2233 -0.0404 0.6542 0.022 Uiso 1 1 calc R
C13 C -0.0199(4) -0.0388(3) 0.5536(3) 0.0194(6) Uani 1 1 d .
H13 H -0.0201 -0.1318 0.5018 0.023 Uiso 1 1 calc R
C14 C -0.1638(4) 0.0432(3) 0.5374(3) 0.0172(5) Uani 1 1 d .
C15 C -0.1660(4) 0.1779(3) 0.6153(3) 0.0184(6) Uani 1 1 d .
H15 H -0.2646 0.2340 0.6053 0.022 Uiso 1 1 calc R
C16 C -0.0218(4) 0.2297(3) 0.7081(3) 0.0182(6) Uani 1 1 d .
H16 H -0.0230 0.3215 0.7614 0.022 Uiso 1 1 calc R
C17 C -0.4456(4) 0.0608(4) 0.4203(3) 0.0275(7) Uani 1 1 d .
H17A H -0.5212 0.0761 0.4888 0.041 Uiso 1 1 calc R
H17B H -0.5253 0.0070 0.3478 0.041 Uiso 1 1 calc R
H17C H -0.3930 0.1543 0.4091 0.041 Uiso 1 1 calc R
C18 C 1.4452(4) 0.4094(3) 0.5419(2) 0.0177(6) Uani 1 1 d .
H18 H 1.4199 0.3546 0.5986 0.021 Uiso 1 1 calc R
C19 C 1.5770(4) 0.5559(3) 0.4510(2) 0.0190(6) Uani 1 1 d .
H19 H 1.6659 0.6257 0.4325 0.023 Uiso 1 1 calc R
C20 C 1.4119(4) 0.4972(3) 0.3831(3) 0.0197(6) Uani 1 1 d .
H20 H 1.3652 0.5171 0.3104 0.024 Uiso 1 1 calc R
C21 C 1.1583(4) 0.3019(3) 0.4009(3) 0.0176(6) Uani 1 1 d .
H21 H 1.1334 0.2478 0.4635 0.021 Uiso 1 1 calc R
C22 C 0.9876(4) 0.3744(3) 0.3788(3) 0.0189(6) Uani 1 1 d .
H22 H 0.9588 0.4510 0.4411 0.023 Uiso 1 1 calc R
C23 C 0.8758(4) 0.3371(3) 0.2773(3) 0.0191(6) Uani 1 1 d .
H23 H 0.7655 0.3820 0.2694 0.023 Uiso 1 1 calc R
C24 C 0.9250(3) 0.2238(3) 0.1753(2) 0.0143(5) Uani 1 1 d .
H24 H 1.0045 0.2705 0.1239 0.017 Uiso 1 1 calc R
C25 C 1.0370(4) 0.1216(3) 0.2258(3) 0.0158(5) Uani 1 1 d .
H25 H 0.9588 0.0732 0.2768 0.019 Uiso 1 1 calc R
C26 C 1.0935(3) 0.0098(3) 0.1219(2) 0.0157(5) Uani 1 1 d .
H26A H 1.1801 0.0567 0.0754 0.019 Uiso 1 1 calc R
H26B H 1.1586 -0.0621 0.1522 0.019 Uiso 1 1 calc R
C27 C 0.8239(3) 0.0419(3) 0.0055(2) 0.0133(5) Uani 1 1 d .
H27 H 0.9065 0.0958 -0.0396 0.016 Uiso 1 1 calc R
C28 C 0.6592(3) -0.0428(3) -0.0774(2) 0.0135(5) Uani 1 1 d .
C29 C 0.4966(4) -0.0940(3) -0.0341(3) 0.0157(5) Uani 1 1 d .
H29 H 0.4848 -0.0691 0.0497 0.019 Uiso 1 1 calc R
C30 C 0.3505(4) -0.1815(3) -0.1123(3) 0.0172(6) Uani 1 1 d .
H30 H 0.2390 -0.2150 -0.0823 0.021 Uiso 1 1 calc R
C31 C 0.3695(4) -0.2192(3) -0.2347(3) 0.0162(6) Uani 1 1 d .
C32 C 0.5317(4) -0.1675(3) -0.2791(2) 0.0170(5) Uani 1 1 d .
H32 H 0.5440 -0.1928 -0.3628 0.020 Uiso 1 1 calc R
C33 C 0.6747(4) -0.0792(3) -0.2007(3) 0.0163(5) Uani 1 1 d .
H33 H 0.7843 -0.0430 -0.2311 0.020 Uiso 1 1 calc R
C34 C 0.0641(4) -0.3521(4) -0.2789(3) 0.0274(7) Uani 1 1 d .
H34A H 0.0901 -0.4112 -0.2227 0.041 Uiso 1 1 calc R
H34B H -0.0211 -0.4098 -0.3475 0.041 Uiso 1 1 calc R
H34C H 0.0050 -0.2689 -0.2383 0.041 Uiso 1 1 calc R
N1 N 0.9070(3) 0.6495(2) 1.1345(2) 0.0149(5) Uani 1 1 d .
N2 N 1.2089(3) 0.6448(3) 1.1850(2) 0.0235(6) Uani 1 1 d .
N3 N 1.3271(3) 0.4027(2) 0.4424(2) 0.0164(5) Uani 1 1 d .
N4 N 1.5979(3) 0.5005(3) 0.5502(2) 0.0197(5) Uani 1 1 d .
O1 O 0.6389(2) 0.4858(2) 1.08403(17) 0.0155(4) Uani 1 1 d .
O2 O 0.3926(2) 0.3222(2) 0.78871(16) 0.0150(4) Uani 1 1 d .
O3 O 0.2148(2) 0.2540(2) 0.93327(17) 0.0175(4) Uani 1 1 d .
O4 O -0.2953(3) -0.0195(2) 0.44266(19) 0.0243(5) Uani 1 1 d .
O5 O 1.2026(2) 0.2024(2) 0.29561(17) 0.0176(4) Uani 1 1 d .
O6 O 0.7615(2) 0.1407(2) 0.10297(17) 0.0148(4) Uani 1 1 d .
O7 O 0.9257(2) -0.0590(2) 0.04746(17) 0.0158(4) Uani 1 1 d .
O8 O 0.2355(3) -0.3033(2) -0.31980(18) 0.0215(5) Uani 1 1 d .

loop_
_atom_site_aniso_label
_atom_site_aniso_U_11
_atom_site_aniso_U_22
_atom_site_aniso_U_33
_atom_site_aniso_U_23
_atom_site_aniso_U_13
_atom_site_aniso_U_12
C1 0.0188(12) 0.0215(14) 0.0142(14) 0.0022(11) 0.0001(10) 0.0046(10)
C2 0.0198(12) 0.0258(15) 0.0144(14) 0.0023(11) -0.0023(10) -0.0032(11)
C3 0.0204(12) 0.0160(13) 0.0121(13) -0.0005(10) -0.0006(10) -0.0006(10)
C4 0.0151(11) 0.0173(13) 0.0112(13) 0.0026(10) -0.0017(9) 0.0013(9)
C5 0.0140(11) 0.0174(13) 0.0139(13) 0.0057(10) -0.0014(9) 0.0003(9)
C6 0.0145(11) 0.0212(14) 0.0121(13) 0.0055(11) 0.0002(9) 0.0010(10)
C7 0.0117(11) 0.0177(13) 0.0098(13) 0.0020(10) -0.0014(9) -0.0007(9)
C8 0.0112(11) 0.0186(13) 0.0094(12) 0.0023(10) -0.0023(9) -0.0013(9)
C9 0.0153(12) 0.0229(14) 0.0103(13) 0.0043(11) -0.0018(10) -0.0032(10)
C10 0.0154(11) 0.0176(13) 0.0104(13) 0.0037(10) 0.0002(9) -0.0001(9)
C11 0.0109(11) 0.0200(13) 0.0100(13) 0.0031(10) -0.0003(9) -0.0035(9)
C12 0.0175(13) 0.0220(14) 0.0139(14) 0.0033(11) -0.0011(10) 0.0053(10)
C13 0.0213(13) 0.0217(14) 0.0120(14) -0.0011(11) -0.0026(11) 0.0036(11)
C14 0.0135(11) 0.0242(14) 0.0113(13) 0.0024(11) -0.0024(9) -0.0019(10)
C15 0.0132(12) 0.0218(14) 0.0194(15) 0.0045(12) -0.0026(10) 0.0020(10)
C16 0.0180(12) 0.0164(13) 0.0180(14) 0.0009(11) -0.0007(10) 0.0011(10)
C17 0.0192(13) 0.0337(17) 0.0249(17) 0.0013(14) -0.0112(11) 0.0041(12)
C18 0.0184(12) 0.0240(14) 0.0090(13) 0.0018(11) -0.0027(10) 0.0031(10)
C19 0.0224(13) 0.0183(13) 0.0148(14) 0.0017(11) 0.0027(11) 0.0001(10)
C20 0.0257(14) 0.0212(14) 0.0126(14) 0.0061(11) -0.0012(11) 0.0024(11)
C21 0.0164(12) 0.0204(14) 0.0135(14) -0.0003(11) 0.0000(10) 0.0029(10)
C22 0.0174(12) 0.0217(14) 0.0149(14) -0.0011(11) 0.0006(10) 0.0044(10)
C23 0.0152(12) 0.0183(13) 0.0214(15) 0.0000(11) 0.0015(10) 0.0033(10)
C24 0.0119(11) 0.0152(13) 0.0140(14) 0.0014(10) -0.0021(9) 0.0007(9)
C25 0.0129(11) 0.0173(13) 0.0161(14) 0.0035(11) -0.0012(10) 0.0002(9)
C26 0.0118(11) 0.0183(13) 0.0148(14) 0.0014(11) -0.0020(9) 0.0007(9)
C27 0.0130(11) 0.0142(13) 0.0113(13) 0.0010(10) 0.0004(9) 0.0009(9)
C28 0.0118(11) 0.0125(12) 0.0153(14) 0.0023(10) -0.0001(9) 0.0011(9)
C29 0.0187(12) 0.0150(12) 0.0127(13) 0.0016(10) 0.0029(10) 0.0027(10)
C30 0.0145(12) 0.0205(14) 0.0165(14) 0.0058(11) 0.0003(10) 0.0000(10)
C31 0.0140(12) 0.0153(13) 0.0167(14) -0.0001(11) -0.0014(10) 0.0016(9)
C32 0.0191(12) 0.0196(13) 0.0114(13) 0.0015(11) 0.0018(10) 0.0029(10)
C33 0.0141(11) 0.0183(13) 0.0166(14) 0.0046(11) 0.0016(10) 0.0020(9)
C34 0.0224(14) 0.0318(17) 0.0216(16) 0.0004(13) -0.0016(12) -0.0092(12)
N1 0.0150(10) 0.0177(11) 0.0099(11) 0.0010(9) -0.0025(8) 0.0003(8)
N2 0.0188(11) 0.0339(15) 0.0171(13) 0.0063(11) -0.0026(10) 0.0024(10)
N3 0.0171(10) 0.0171(11) 0.0127(12) 0.0011(9) -0.0034(9) 0.0012(9)
N4 0.0190(11) 0.0234(13) 0.0148(12) 0.0018(10) -0.0006(9) 0.0021(9)
O1 0.0139(8) 0.0203(10) 0.0104(9) 0.0039(7) -0.0032(7) -0.0033(7)
O2 0.0130(8) 0.0186(9) 0.0116(9) 0.0032(8) -0.0019(7) -0.0025(7)
O3 0.0131(8) 0.0256(11) 0.0113(10) 0.0038(8) -0.0018(7) -0.0042(7)
O4 0.0200(10) 0.0291(12) 0.0181(11) -0.0022(9) -0.0096(8) 0.0036(8)
O5 0.0141(9) 0.0215(10) 0.0133(10) -0.0017(8) -0.0042(7) 0.0021(7)
O6 0.0124(8) 0.0172(10) 0.0119(10) -0.0008(8) -0.0014(7) 0.0012(7)
O7 0.0149(8) 0.0148(9) 0.0154(10) 0.0010(8) -0.0033(7) 0.0005(7)
O8 0.0191(9) 0.0225(10) 0.0172(11) -0.0023(8) -0.0017(8) -0.0050(8)

loop_
_atom_type_symbol
_atom_type_description
_atom_type_scat_dispersion_real
_atom_type_scat_dispersion_imag
_atom_type_scat_source
C C 0.0033 0.0000 'International Tables Vol C Tables 4.2.6.8 and 6.1.1.4'
H H 0.0000 0.0000 'International Tables Vol C Tables 4.2.6.8 and 6.1.1.4'
N N 0.0061 0.0000 'International Tables Vol C Tables 4.2.6.8 and 6.1.1.4'
O O 0.0106 0.0000 'International Tables Vol C Tables 4.2.6.8 and 6.1.1.4'

loop_
_geom_angle_atom_site_label_1
_geom_angle_atom_site_label_2
_geom_angle_atom_site_label_3
_geom_angle
N2 C1 N1 112.0(2)
N2 C1 H1 124.0
N1 C1 H1 124.0
C3 C2 N2 110.5(3)
C3 C2 H2 124.7
N2 C2 H2 124.7
C2 C3 N1 105.3(3)
C2 C3 H3 127.4
N1 C3 H3 127.4
O1 C4 N1 106.3(2)
O1 C4 C5 113.4(2)
N1 C4 C5 110.7(2)
O1 C4 H4 108.7
N1 C4 H4 108.7
C5 C4 H4 108.7
C6 C5 C4 122.6(2)
C6 C5 H5 118.7
C4 C5 H5 118.7
C5 C6 C7 119.2(2)
C5 C6 H6 120.4
C7 C6 H6 120.4
O2 C7 C6 110.7(2)
O2 C7 C8 108.04(18)
C6 C7 C8 108.7(2)
O2 C7 H7 109.8
C6 C7 H7 109.8
C8 C7 H7 109.8
O1 C8 C9 111.3(2)
O1 C8 C7 108.08(19)
C9 C8 C7 109.3(2)
O1 C8 H8 109.4
C9 C8 H8 109.4
C7 C8 H8 109.4
O3 C9 C8 106.7(2)
O3 C9 H9A 110.4
C8 C9 H9A 110.4
O3 C9 H9B 110.4
C8 C9 H9B 110.4
H9A C9 H9B 108.6
O3 C10 O2 111.1(2)
O3 C10 C11 110.1(2)
O2 C10 C11 107.6(2)
O3 C10 H10 109.3
O2 C10 H10 109.3
C11 C10 H10 109.3
C16 C11 C12 118.8(2)
C16 C11 C10 121.7(2)
C12 C11 C10 119.4(2)
C13 C12 C11 120.7(3)
C13 C12 H12 119.6
C11 C12 H12 119.6
C12 C13 C14 120.1(3)
C12 C13 H13 119.9
C14 C13 H13 119.9
O4 C14 C13 115.0(2)
O4 C14 C15 125.1(3)
C13 C14 C15 119.9(2)
C14 C15 C16 119.2(3)
C14 C15 H15 120.4
C16 C15 H15 120.4
C11 C16 C15 121.2(3)
C11 C16 H16 119.4
C15 C16 H16 119.4
O4 C17 H17A 109.5
O4 C17 H17B 109.5
H17A C17 H17B 109.5
O4 C17 H17C 109.5
H17A C17 H17C 109.5
H17B C17 H17C 109.5
N4 C18 N3 112.3(3)
N4 C18 H18 123.9
N3 C18 H18 123.9
C20 C19 N4 111.0(2)
C20 C19 H19 124.5
N4 C19 H19 124.5
C19 C20 N3 105.3(2)
C19 C20 H20 127.3
N3 C20 H20 127.3
O5 C21 N3 105.5(2)
O5 C21 C22 113.1(2)
N3 C21 C22 113.0(2)
O5 C21 H21 108.4
N3 C21 H21 108.4
C22 C21 H21 108.4
C23 C22 C21 123.5(3)
C23 C22 H22 118.2
C21 C22 H22 118.2
C22 C23 C24 119.2(3)
C22 C23 H23 120.4
C24 C23 H23 120.4
O6 C24 C23 112.4(2)
O6 C24 C25 108.3(2)
C23 C24 C25 108.7(2)
O6 C24 H24 109.1
C23 C24 H24 109.1
C25 C24 H24 109.1
O5 C25 C26 109.2(2)
O5 C25 C24 108.8(2)
C26 C25 C24 108.6(2)
O5 C25 H25 110.1
C26 C25 H25 110.1
C24 C25 H25 110.1
O7 C26 C25 107.7(2)
O7 C26 H26A 110.2
C25 C26 H26A 110.2
O7 C26 H26B 110.2
C25 C26 H26B 110.2
H26A C26 H26B 108.5
O6 C27 O7 110.7(2)
O6 C27 C28 110.4(2)
O7 C27 C28 107.2(2)
O6 C27 H27 109.5
O7 C27 H27 109.5
C28 C27 H27 109.5
C29 C28 C33 119.2(2)
C29 C28 C27 121.6(2)
C33 C28 C27 119.0(2)
C28 C29 C30 120.7(2)
C28 C29 H29 119.6
C30 C29 H29 119.6
C31 C30 C29 119.4(2)
C31 C30 H30 120.3
C29 C30 H30 120.3
O8 C31 C30 124.6(2)
O8 C31 C32 115.1(2)
C30 C31 C32 120.3(2)
C33 C32 C31 119.7(2)
C33 C32 H32 120.1
C31 C32 H32 120.1
C32 C33 C28 120.6(2)
C32 C33 H33 119.7
C28 C33 H33 119.7
O8 C34 H34A 109.5
O8 C34 H34B 109.5
H34A C34 H34B 109.5
O8 C34 H34C 109.5
H34A C34 H34C 109.5
H34B C34 H34C 109.5
C1 N1 C3 107.2(2)
C1 N1 C4 126.8(2)
C3 N1 C4 126.0(2)
C1 N2 C2 105.1(2)
C18 N3 C20 106.7(2)
C18 N3 C21 125.6(2)
C20 N3 C21 127.3(2)
C18 N4 C19 104.7(2)
C8 O1 C4 109.5(2)
C10 O2 C7 109.77(19)
C10 O3 C9 111.77(19)
C14 O4 C17 117.5(2)
C25 O5 C21 111.78(19)
C27 O6 C24 107.82(18)
C27 O7 C26 111.97(19)
C31 O8 C34 116.9(2)

loop_
_geom_bond_atom_site_label_1
_geom_bond_atom_site_label_2
_geom_bond_distance
C1 N2 1.314(4)
C1 N1 1.356(4)
C1 H1 0.9500
C2 C3 1.365(4)
C2 N2 1.381(4)
C2 H2 0.9500
C3 N1 1.379(4)
C3 H3 0.9500
C4 O1 1.424(3)
C4 N1 1.453(3)
C4 C5 1.503(4)
C4 H4 1.0000
C5 C6 1.327(4)
C5 H5 0.9500
C6 C7 1.493(4)
C6 H6 0.9500
C7 O2 1.445(3)
C7 C8 1.518(4)
C7 H7 1.0000
C8 O1 1.422(3)
C8 C9 1.507(3)
C8 H8 1.0000
C9 O3 1.443(3)
C9 H9A 0.9900
C9 H9B 0.9900
C10 O3 1.415(3)
C10 O2 1.423(3)
C10 C11 1.508(3)
C10 H10 1.0000
C11 C16 1.389(4)
C11 C12 1.393(4)
C12 C13 1.386(4)
C12 H12 0.9500
C13 C14 1.393(4)
C13 H13 0.9500
C14 O4 1.368(3)
C14 C15 1.393(4)
C15 C16 1.397(4)
C15 H15 0.9500
C16 H16 0.9500
C17 O4 1.436(4)
C17 H17A 0.9800
C17 H17B 0.9800
C17 H17C 0.9800
C18 N4 1.313(4)
C18 N3 1.362(3)
C18 H18 0.9500
C19 C20 1.363(4)
C19 N4 1.379(4)
C19 H19 0.9500
C20 N3 1.381(4)
C20 H20 0.9500
C21 O5 1.434(3)
C21 N3 1.446(3)
C21 C22 1.509(4)
C21 H21 1.0000
C22 C23 1.324(4)
C22 H22 0.9500
C23 C24 1.491(4)
C23 H23 0.9500
C24 O6 1.437(3)
C24 C25 1.526(4)
C24 H24 1.0000
C25 O5 1.429(3)
C25 C26 1.517(4)
C25 H25 1.0000
C26 O7 1.430(3)
C26 H26A 0.9900
C26 H26B 0.9900
C27 O6 1.421(3)
C27 O7 1.427(3)
C27 C28 1.499(3)
C27 H27 1.0000
C28 C29 1.391(3)
C28 C33 1.396(4)
C29 C30 1.395(4)
C29 H29 0.9500
C30 C31 1.391(4)
C30 H30 0.9500
C31 O8 1.368(3)
C31 C32 1.396(4)
C32 C33 1.384(4)
C32 H32 0.9500
C33 H33 0.9500
C34 O8 1.423(3)
C34 H34A 0.9800
C34 H34B 0.9800
C34 H34C 0.9800
